data_4506225
loop_
_publ_author_name
'Zhao, Xiaoliang'
'Wang, Xiaoyang'
'Wang, Suna'
'Dou, Jianmin'
'Cui, Peipei'
'Chen, Zhen'
'Sun, Di'
'Wang, Xingpo'
'Sun, Daofeng'

_publ_section_title
;
 Novel Metal--Organic Framework Based on Cubic and Trisoctahedral
 Supermolecular Building Blocks: Topological Analysis and Photoluminescent
 Property
;
_journal_issue 6
_journal_name_full 'Crystal Growth &amp; Design'
_journal_page_first 2736
_journal_paper_doi 10.1021/cg3002866
_journal_volume 12
_journal_year 2012
_chemical_formula_sum 'C66 H36 N2 O41 Zn7'
_chemical_formula_weight 1970.56
_chemical_name_systematic
; 
 ? 
;
_space_group_crystal_system cubic
_space_group_IT_number 225
_space_group_name_Hall '-F 4 2 3'
_space_group_name_H-M_alt 'F m -3 m'
_symmetry_space_group_name_Hall '-F 4 2 3'
_symmetry_space_group_name_H-M 'F m -3 m'
_atom_sites_solution_hydrogens geom
_atom_sites_solution_primary direct
_atom_sites_solution_secondary difmap
_audit_creation_method SHELXL-97
_cell_angle_alpha 90.00
_cell_angle_beta 90.00
_cell_angle_gamma 90.00
_cell_formula_units_Z 16
_cell_length_a 38.5910(8)
_cell_length_b 38.5910(8)
_cell_length_c 38.5910(8)
_cell_measurement_reflns_used 2187
_cell_measurement_temperature 263(2)
_cell_measurement_theta_max 64.0101
_cell_measurement_theta_min 3.7958
_cell_volume 57472(2)
_computing_cell_refinement
;
CrysAlisPro, Agilent Technologies,
Version 1.171.35.11 (release 16-05-2011 CrysAlis171 .NET)
(compiled May 16 2011,17:55:39)
;
_computing_data_collection
;
CrysAlisPro, Agilent Technologies,
Version 1.171.35.11 (release 16-05-2011 CrysAlis171 .NET)
(compiled May 16 2011,17:55:39)
;
_computing_data_reduction
;
CrysAlisPro, Agilent Technologies,
Version 1.171.35.11 (release 16-05-2011 CrysAlis171 .NET)
(compiled May 16 2011,17:55:39)
;
_computing_structure_refinement 'SHELXL-97 (Sheldrick, 1997)'
_computing_structure_solution 'SHELXS-97 (Sheldrick, 1990)'
_diffrn_ambient_temperature 263(2)
_diffrn_detector_area_resol_mean 16.2141
_diffrn_measured_fraction_theta_full 0.980
_diffrn_measured_fraction_theta_max 0.980
_diffrn_measurement_device_type 'Xcalibur, Eos, Gemini'
_diffrn_measurement_method '\w scans'
_diffrn_radiation_monochromator graphite
_diffrn_radiation_source 'Enhance (Cu) X-ray Source'
_diffrn_radiation_type CuK\a
_diffrn_radiation_wavelength 1.54178
_diffrn_reflns_av_R_equivalents 0.0370
_diffrn_reflns_av_sigmaI/netI 0.0304
_diffrn_reflns_limit_h_max 25
_diffrn_reflns_limit_h_min -38
_diffrn_reflns_limit_k_max 42
_diffrn_reflns_limit_k_min -44
_diffrn_reflns_limit_l_max 37
_diffrn_reflns_limit_l_min -34
_diffrn_reflns_number 10694
_diffrn_reflns_theta_full 64.10
_diffrn_reflns_theta_max 64.10
_diffrn_reflns_theta_min 3.80
_exptl_absorpt_coefficient_mu 1.748
_exptl_absorpt_correction_T_max 0.9177
_exptl_absorpt_correction_T_min 0.8728
_exptl_absorpt_correction_type multi-scan
_exptl_absorpt_process_details
;
CrysAlisPro, Agilent Technologies,
Version 1.171.35.11 (release 16-05-2011 CrysAlis171 .NET)
(compiled May 16 2011,17:55:39)
Empirical absorption correction using spherical harmonics,
 implemented in SCALE3 ABSPACK scaling algorithm.
;
_exptl_crystal_colour colorless
_exptl_crystal_density_diffrn 0.911
_exptl_crystal_density_method 'not measured'
_exptl_crystal_description block
_exptl_crystal_F_000 15744
_exptl_crystal_size_max 0.08
_exptl_crystal_size_mid 0.05
_exptl_crystal_size_min 0.05
_platon_squeeze_details
;
;
_refine_diff_density_max 0.746
_refine_diff_density_min -0.414
_refine_diff_density_rms 0.072
_refine_ls_extinction_method none
_refine_ls_goodness_of_fit_ref 1.033
_refine_ls_hydrogen_treatment constr
_refine_ls_matrix_type full
_refine_ls_number_parameters 127
_refine_ls_number_reflns 2348
_refine_ls_number_restraints 0
_refine_ls_restrained_S_all 1.033
_refine_ls_R_factor_all 0.1048
_refine_ls_R_factor_gt 0.0760
_refine_ls_shift/su_max 0.000
_refine_ls_shift/su_mean 0.000
_refine_ls_structure_factor_coef Fsqd
_refine_ls_weighting_details 'calc w=1/[\s^2^(Fo^2^)+(0.1677P)^2^+0.0000P] where P=(Fo^2^+2Fc^2^)/3'
_refine_ls_weighting_scheme calc
_refine_ls_wR_factor_gt 0.2391
_refine_ls_wR_factor_ref 0.2614
_reflns_number_gt 1393
_reflns_number_total 2348
_reflns_threshold_expression >2sigma(I)
_cod_data_source_file cg3002866_si_001.cif
_cod_data_source_block SDU-1
_cod_depositor_comments
;
The following automatic conversions were performed:

'_refine_ls_hydrogen_treatment' value 'CONSTR' changed to 'constr'
according to /home/saulius/struct/CIF-dictionaries/cif_core.dic
dictionary named 'cif_core.dic' version 2.4.1 from
2010-06-29.

'_geom_bond_publ_flag' value 'Y' changed to 'y'
according to /home/saulius/struct/CIF-dictionaries/cif_core.dic
dictionary named 'cif_core.dic' version 2.4.1 from 2010-06-29 (21
time).

'_geom_angle_publ_flag' value 'Y' changed to 'y' according to
/home/saulius/struct/CIF-dictionaries/cif_core.dic dictionary named
'cif_core.dic' version 2.4.1 from 2010-06-29 (41 time).

Automatic conversion script
Id: cif_fix_values 1891 2012-01-12 08:04:46Z andrius 
;
_cod_database_code 4506225

loop_
_symmetry_equiv_pos_as_xyz
'x, y, z'
'-x, -y, z'
'-x, y, -z'
'x, -y, -z'
'z, x, y'
'z, -x, -y'
'-z, -x, y'
'-z, x, -y'
'y, z, x'
'-y, z, -x'
'y, -z, -x'
'-y, -z, x'
'y, x, -z'
'-y, -x, -z'
'y, -x, z'
'-y, x, z'
'x, z, -y'
'-x, z, y'
'-x, -z, -y'
'x, -z, y'
'z, y, -x'
'z, -y, x'
'-z, y, x'
'-z, -y, -x'
'x, y+1/2, z+1/2'
'-x, -y+1/2, z+1/2'
'-x, y+1/2, -z+1/2'
'x, -y+1/2, -z+1/2'
'z, x+1/2, y+1/2'
'z, -x+1/2, -y+1/2'
'-z, -x+1/2, y+1/2'
'-z, x+1/2, -y+1/2'
'y, z+1/2, x+1/2'
'-y, z+1/2, -x+1/2'
'y, -z+1/2, -x+1/2'
'-y, -z+1/2, x+1/2'
'y, x+1/2, -z+1/2'
'-y, -x+1/2, -z+1/2'
'y, -x+1/2, z+1/2'
'-y, x+1/2, z+1/2'
'x, z+1/2, -y+1/2'
'-x, z+1/2, y+1/2'
'-x, -z+1/2, -y+1/2'
'x, -z+1/2, y+1/2'
'z, y+1/2, -x+1/2'
'z, -y+1/2, x+1/2'
'-z, y+1/2, x+1/2'
'-z, -y+1/2, -x+1/2'
'x+1/2, y, z+1/2'
'-x+1/2, -y, z+1/2'
'-x+1/2, y, -z+1/2'
'x+1/2, -y, -z+1/2'
'z+1/2, x, y+1/2'
'z+1/2, -x, -y+1/2'
'-z+1/2, -x, y+1/2'
'-z+1/2, x, -y+1/2'
'y+1/2, z, x+1/2'
'-y+1/2, z, -x+1/2'
'y+1/2, -z, -x+1/2'
'-y+1/2, -z, x+1/2'
'y+1/2, x, -z+1/2'
'-y+1/2, -x, -z+1/2'
'y+1/2, -x, z+1/2'
'-y+1/2, x, z+1/2'
'x+1/2, z, -y+1/2'
'-x+1/2, z, y+1/2'
'-x+1/2, -z, -y+1/2'
'x+1/2, -z, y+1/2'
'z+1/2, y, -x+1/2'
'z+1/2, -y, x+1/2'
'-z+1/2, y, x+1/2'
'-z+1/2, -y, -x+1/2'
'x+1/2, y+1/2, z'
'-x+1/2, -y+1/2, z'
'-x+1/2, y+1/2, -z'
'x+1/2, -y+1/2, -z'
'z+1/2, x+1/2, y'
'z+1/2, -x+1/2, -y'
'-z+1/2, -x+1/2, y'
'-z+1/2, x+1/2, -y'
'y+1/2, z+1/2, x'
'-y+1/2, z+1/2, -x'
'y+1/2, -z+1/2, -x'
'-y+1/2, -z+1/2, x'
'y+1/2, x+1/2, -z'
'-y+1/2, -x+1/2, -z'
'y+1/2, -x+1/2, z'
'-y+1/2, x+1/2, z'
'x+1/2, z+1/2, -y'
'-x+1/2, z+1/2, y'
'-x+1/2, -z+1/2, -y'
'x+1/2, -z+1/2, y'
'z+1/2, y+1/2, -x'
'z+1/2, -y+1/2, x'
'-z+1/2, y+1/2, x'
'-z+1/2, -y+1/2, -x'
'-x, -y, -z'
'x, y, -z'
'x, -y, z'
'-x, y, z'
'-z, -x, -y'
'-z, x, y'
'z, x, -y'
'z, -x, y'
'-y, -z, -x'
'y, -z, x'
'-y, z, x'
'y, z, -x'
'-y, -x, z'
'y, x, z'
'-y, x, -z'
'y, -x, -z'
'-x, -z, y'
'x, -z, -y'
'x, z, y'
'-x, z, -y'
'-z, -y, x'
'-z, y, -x'
'z, -y, -x'
'z, y, x'
'-x, -y+1/2, -z+1/2'
'x, y+1/2, -z+1/2'
'x, -y+1/2, z+1/2'
'-x, y+1/2, z+1/2'
'-z, -x+1/2, -y+1/2'
'-z, x+1/2, y+1/2'
'z, x+1/2, -y+1/2'
'z, -x+1/2, y+1/2'
'-y, -z+1/2, -x+1/2'
'y, -z+1/2, x+1/2'
'-y, z+1/2, x+1/2'
'y, z+1/2, -x+1/2'
'-y, -x+1/2, z+1/2'
'y, x+1/2, z+1/2'
'-y, x+1/2, -z+1/2'
'y, -x+1/2, -z+1/2'
'-x, -z+1/2, y+1/2'
'x, -z+1/2, -y+1/2'
'x, z+1/2, y+1/2'
'-x, z+1/2, -y+1/2'
'-z, -y+1/2, x+1/2'
'-z, y+1/2, -x+1/2'
'z, -y+1/2, -x+1/2'
'z, y+1/2, x+1/2'
'-x+1/2, -y, -z+1/2'
'x+1/2, y, -z+1/2'
'x+1/2, -y, z+1/2'
'-x+1/2, y, z+1/2'
'-z+1/2, -x, -y+1/2'
'-z+1/2, x, y+1/2'
'z+1/2, x, -y+1/2'
'z+1/2, -x, y+1/2'
'-y+1/2, -z, -x+1/2'
'y+1/2, -z, x+1/2'
'-y+1/2, z, x+1/2'
'y+1/2, z, -x+1/2'
'-y+1/2, -x, z+1/2'
'y+1/2, x, z+1/2'
'-y+1/2, x, -z+1/2'
'y+1/2, -x, -z+1/2'
'-x+1/2, -z, y+1/2'
'x+1/2, -z, -y+1/2'
'x+1/2, z, y+1/2'
'-x+1/2, z, -y+1/2'
'-z+1/2, -y, x+1/2'
'-z+1/2, y, -x+1/2'
'z+1/2, -y, -x+1/2'
'z+1/2, y, x+1/2'
'-x+1/2, -y+1/2, -z'
'x+1/2, y+1/2, -z'
'x+1/2, -y+1/2, z'
'-x+1/2, y+1/2, z'
'-z+1/2, -x+1/2, -y'
'-z+1/2, x+1/2, y'
'z+1/2, x+1/2, -y'
'z+1/2, -x+1/2, y'
'-y+1/2, -z+1/2, -x'
'y+1/2, -z+1/2, x'
'-y+1/2, z+1/2, x'
'y+1/2, z+1/2, -x'
'-y+1/2, -x+1/2, z'
'y+1/2, x+1/2, z'
'-y+1/2, x+1/2, -z'
'y+1/2, -x+1/2, -z'
'-x+1/2, -z+1/2, y'
'x+1/2, -z+1/2, -y'
'x+1/2, z+1/2, y'
'-x+1/2, z+1/2, -y'
'-z+1/2, -y+1/2, x'
'-z+1/2, y+1/2, -x'
'z+1/2, -y+1/2, -x'
'z+1/2, y+1/2, x'

loop_
_atom_site_label
_atom_site_type_symbol
_atom_site_fract_x
_atom_site_fract_y
_atom_site_fract_z
_atom_site_U_iso_or_equiv
_atom_site_adp_type
_atom_site_occupancy
_atom_site_symmetry_multiplicity
_atom_site_calc_flag
_atom_site_refinement_flags
Zn1 Zn 0.0000 0.5000 0.30468(5) 0.0785(6) Uani 1 8 d S
Zn2 Zn 0.0000 0.5000 0.22745(5) 0.0869(6) Uani 1 8 d S
Zn3 Zn 0.18065(3) 0.31935(3) 0.18065(3) 0.0988(7) Uani 1 6 d S
Zn4 Zn 0.12689(3) 0.37311(3) 0.12689(3) 0.1093(8) Uani 1 6 d S
C1 C 0.04675(16) 0.45325(16) 0.2662(4) 0.109(3) Uani 1 2 d S
C2 C 0.07395(14) 0.42605(14) 0.2659(3) 0.096(2) Uani 1 2 d S
C3 C 0.08647(16) 0.41353(16) 0.2339(2) 0.101(2) Uani 1 2 d S
H3A H 0.0777 0.4223 0.2133 0.121 Uiso 1 2 calc SR
C4 C 0.11215(15) 0.38785(15) 0.2334(2) 0.099(2) Uani 1 2 d S
C5 C 0.12497(15) 0.37503(15) 0.2646(3) 0.110(3) Uani 1 2 d S
H5A H 0.1420 0.3580 0.2642 0.133 Uiso 1 2 calc SR
C6 C 0.11290(16) 0.38710(16) 0.2964(3) 0.108(3) Uani 1 2 d S
C7 C 0.08680(14) 0.41320(14) 0.2950(3) 0.099(2) Uani 1 2 d S
H7A H 0.0783 0.4217 0.3159 0.119 Uiso 1 2 calc SR
C8 C 0.12552(19) 0.37448(19) 0.2002(3) 0.118(3) Uani 1 2 d S
C9 C 0.12715(15) 0.37285(15) 0.3287(2) 0.107(3) Uani 1 2 d S
C10 C 0.1123(2) 0.34265(16) 0.34265(16) 0.107(3) Uani 1 2 d S
C11 C 0.0812(3) 0.3266(2) 0.3266(2) 0.128(3) Uani 1 2 d S
H11A H 0.0749 0.3062 0.3394 0.192 Uiso 0.50 1 calc PR
H11B H 0.0862 0.3205 0.3031 0.192 Uiso 0.50 1 calc PR
H11C H 0.0623 0.3428 0.3271 0.192 Uiso 0.50 1 calc PR
O1 O 0.03641(10) 0.46359(10) 0.2955(2) 0.1109(19) Uani 1 2 d S
O1W O 0.0000 0.5000 0.3557(3) 0.133(5) Uani 1 8 d S
O2 O 0.03590(11) 0.46410(11) 0.2370(2) 0.118(2) Uani 1 2 d S
O2W O 0.0000 0.5000 0.1710(7) 0.230(10) Uani 1 8 d S
O3 O 0.14760(15) 0.35240(15) 0.2010(2) 0.217(5) Uani 1 2 d S
O3W O 0.1619(3) 0.28289(14) 0.21711(14) 0.193(4) Uani 1 2 d S
O4 O 0.11330(13) 0.38670(13) 0.1724(2) 0.128(2) Uani 1 2 d S
O4W O 0.0964(2) 0.4036(2) 0.0964(2) 0.214(8) Uani 1 6 d S
O5 O 0.1767(4) 0.2138(3) 0.2138(3) 0.275(7) Uani 1 2 d S
N1 N 0.1964(4) 0.1964(4) 0.1964(4) 0.163(7) Uani 1 6 d S

loop_
_atom_site_aniso_label
_atom_site_aniso_U_11
_atom_site_aniso_U_22
_atom_site_aniso_U_33
_atom_site_aniso_U_23
_atom_site_aniso_U_13
_atom_site_aniso_U_12
Zn1 0.0739(7) 0.0739(7) 0.0877(12) 0.000 0.000 0.000
Zn2 0.0858(9) 0.0858(9) 0.0892(13) 0.000 0.000 0.000
Zn3 0.0988(7) 0.0988(7) 0.0988(7) 0.0105(5) -0.0105(5) 0.0105(5)
Zn4 0.1093(8) 0.1093(8) 0.1093(8) 0.0134(6) -0.0134(6) 0.0134(6)
C1 0.076(3) 0.076(3) 0.174(10) -0.014(5) 0.014(5) 0.005(4)
C2 0.082(3) 0.082(3) 0.123(7) -0.002(3) 0.002(3) 0.006(4)
C3 0.084(3) 0.084(3) 0.133(7) 0.003(4) -0.003(4) -0.007(4)
C4 0.097(3) 0.097(3) 0.104(6) -0.007(3) 0.007(3) 0.017(5)
C5 0.096(4) 0.096(4) 0.139(8) -0.013(4) 0.013(4) 0.031(4)
C6 0.104(4) 0.104(4) 0.117(7) -0.015(4) 0.015(4) 0.018(5)
C7 0.082(3) 0.082(3) 0.134(7) -0.013(3) 0.013(3) 0.016(4)
C8 0.099(4) 0.099(4) 0.154(10) -0.008(4) 0.008(4) 0.012(5)
C9 0.103(4) 0.103(4) 0.115(7) -0.015(3) 0.015(3) 0.019(6)
C10 0.099(6) 0.112(4) 0.112(4) -0.023(6) 0.015(3) 0.015(3)
C11 0.116(8) 0.134(5) 0.134(5) 0.009(6) 0.008(5) 0.008(5)
O1 0.084(2) 0.084(2) 0.165(6) -0.010(3) 0.010(3) 0.017(3)
O1W 0.156(7) 0.156(7) 0.089(8) 0.000 0.000 0.000
O2 0.103(3) 0.103(3) 0.148(6) 0.004(3) -0.004(3) 0.025(3)
O2W 0.237(15) 0.237(15) 0.22(2) 0.000 0.000 0.000
O3 0.248(8) 0.248(8) 0.154(7) -0.028(3) 0.028(3) 0.154(10)
O3W 0.264(11) 0.157(5) 0.157(5) 0.052(6) 0.007(4) -0.007(4)
O4 0.130(3) 0.130(3) 0.125(5) -0.010(3) 0.010(3) 0.017(4)
O4W 0.214(8) 0.214(8) 0.214(8) 0.057(6) -0.057(6) 0.057(6)
O5 0.335(19) 0.245(8) 0.245(8) 0.026(11) 0.091(9) 0.091(9)
N1 0.163(7) 0.163(7) 0.163(7) 0.032(9) 0.032(9) 0.032(9)

loop_
_atom_type_symbol
_atom_type_description
_atom_type_scat_dispersion_real
_atom_type_scat_dispersion_imag
_atom_type_scat_source
C C 0.0181 0.0091 'International Tables Vol C Tables 4.2.6.8 and 6.1.1.4'
H H 0.0000 0.0000 'International Tables Vol C Tables 4.2.6.8 and 6.1.1.4'
O O 0.0492 0.0322 'International Tables Vol C Tables 4.2.6.8 and 6.1.1.4'
Zn Zn -1.5491 0.6778 'International Tables Vol C Tables 4.2.6.8 and 6.1.1.4'
N N 0.0311 0.0180 'International Tables Vol C Tables 4.2.6.8 and 6.1.1.4'

loop_
_geom_angle_atom_site_label_1
_geom_angle_atom_site_label_2
_geom_angle_atom_site_label_3
_geom_angle
_geom_angle_site_symmetry_1
_geom_angle_site_symmetry_3
_geom_angle_publ_flag
O1W Zn1 O1 100.1(2) . 100 y
O1W Zn1 O1 100.1(2) . 2_565 y
O1 Zn1 O1 88.23(8) 100 2_565 y
O1W Zn1 O1 100.1(2) . . y
O1 Zn1 O1 88.23(8) 100 . y
O1 Zn1 O1 159.7(4) 2_565 . y
O1W Zn1 O1 100.1(2) . 99_565 y
O1 Zn1 O1 159.7(4) 100 99_565 y
O1 Zn1 O1 88.23(8) 2_565 99_565 y
O1 Zn1 O1 88.23(8) . 99_565 y
O1W Zn1 Zn2 180.000(1) . . ?
O1 Zn1 Zn2 79.9(2) 100 . ?
O1 Zn1 Zn2 79.9(2) 2_565 . ?
O1 Zn1 Zn2 79.9(2) . . ?
O1 Zn1 Zn2 79.9(2) 99_565 . ?
O2 Zn2 O2 88.03(9) 100 . y
O2 Zn2 O2 158.6(5) 100 99_565 y
O2 Zn2 O2 88.03(9) . 99_565 y
O2 Zn2 O2 88.03(9) 100 2_565 y
O2 Zn2 O2 158.6(5) . 2_565 y
O2 Zn2 O2 88.03(9) 99_565 2_565 y
O2 Zn2 O2W 100.7(2) 100 . y
O2 Zn2 O2W 100.7(2) . . y
O2 Zn2 O2W 100.7(2) 99_565 . y
O2 Zn2 O2W 100.7(2) 2_565 . y
O2 Zn2 Zn1 79.3(2) 100 . ?
O2 Zn2 Zn1 79.3(2) . . ?
O2 Zn2 Zn1 79.3(2) 99_565 . ?
O2 Zn2 Zn1 79.3(2) 2_565 . ?
O2W Zn2 Zn1 180.000(2) . . ?
O3 Zn3 O3 95.6(4) 84 . y
O3 Zn3 O3 95.6(4) 84 30 y
O3 Zn3 O3 95.6(4) . 30 y
O3 Zn3 O3W 86.7(3) 84 84 y
O3 Zn3 O3W 176.4(4) . 84 y
O3 Zn3 O3W 86.7(3) 30 84 y
O3 Zn3 O3W 86.7(3) 84 . y
O3 Zn3 O3W 86.7(3) . . y
O3 Zn3 O3W 176.4(4) 30 . y
O3W Zn3 O3W 90.8(4) 84 . y
O3 Zn3 O3W 176.4(4) 84 30 y
O3 Zn3 O3W 86.7(3) . 30 y
O3 Zn3 O3W 86.7(3) 30 30 y
O3W Zn3 O3W 90.8(4) 84 30 y
O3W Zn3 O3W 90.8(4) . 30 y
O4 Zn4 O4 115.54(17) 84 . y
O4 Zn4 O4 115.54(17) 84 30 y
O4 Zn4 O4 115.54(17) . 30 y
O4 Zn4 O4W 102.4(2) 84 . y
O4 Zn4 O4W 102.4(2) . . y
O4 Zn4 O4W 102.4(2) 30 . y
O1 C1 O2 125.7(8) . . ?
O1 C1 C2 116.9(11) . . ?
O2 C1 C2 117.4(10) . . ?
C7 C2 C3 119.1(8) . . ?
C7 C2 C1 121.5(9) . . ?
C3 C2 C1 119.4(9) . . ?
C4 C3 C2 119.8(9) . . ?
C4 C3 H3A 120.1 . . ?
C2 C3 H3A 120.1 . . ?
C5 C4 C3 119.3(8) . . ?
C5 C4 C8 120.1(8) . . ?
C3 C4 C8 120.5(9) . . ?
C6 C5 C4 121.6(8) . . ?
C6 C5 H5A 119.2 . . ?
C4 C5 H5A 119.2 . . ?
C5 C6 C7 116.2(9) . . ?
C5 C6 C9 119.8(8) . . ?
C7 C6 C9 124.0(8) . . ?
C2 C7 C6 124.0(9) . . ?
C2 C7 H7A 118.0 . . ?
C6 C7 H7A 118.0 . . ?
O3 C8 O4 123.3(11) . . ?
O3 C8 C4 118.2(11) . . ?
O4 C8 C4 118.5(9) . . ?
C10 C9 C10 122.0(11) . 79 ?
C10 C9 C6 118.8(5) . . ?
C10 C9 C6 118.8(5) 79 . ?
C9 C10 C9 117.9(11) . 58 ?
C9 C10 C11 121.0(5) . . ?
C9 C10 C11 121.0(5) 58 . ?
C10 C11 H11A 109.5 . . ?
C10 C11 H11B 109.5 . . ?
H11A C11 H11B 109.5 . . ?
C10 C11 H11C 109.5 . . ?
H11A C11 H11C 109.5 . . ?
H11B C11 H11C 109.5 . . ?
C1 O1 Zn1 126.6(7) . . ?
C1 O2 Zn2 128.5(6) . . ?
C8 O3 Zn3 154.9(9) . . ?
C8 O4 Zn4 125.3(7) . . ?
O5 N1 O5 112.8(14) 5 9 ?
O5 N1 O5 112.8(14) 5 . ?
O5 N1 O5 112.8(14) 9 . ?

loop_
_geom_bond_atom_site_label_1
_geom_bond_atom_site_label_2
_geom_bond_distance
_geom_bond_site_symmetry_2
_geom_bond_publ_flag
Zn1 O1W 1.971(12) . y
Zn1 O1 2.019(6) 100 y
Zn1 O1 2.019(6) 2_565 y
Zn1 O1 2.019(6) . y
Zn1 O1 2.019(6) 99_565 y
Zn1 Zn2 2.980(3) . y
Zn2 O2 1.994(6) 100 y
Zn2 O2 1.994(6) . y
Zn2 O2 1.994(6) 99_565 y
Zn2 O2 1.994(6) 2_565 y
Zn2 O2W 2.18(3) . y
Zn3 O3 1.968(7) 84 y
Zn3 O3 1.968(7) . y
Zn3 O3 1.968(7) 30 y
Zn3 O3W 2.117(8) 84 y
Zn3 O3W 2.117(8) . y
Zn3 O3W 2.117(8) 30 y
Zn4 O4 1.907(7) 84 y
Zn4 O4 1.907(7) . y
Zn4 O4 1.907(7) 30 y
Zn4 O4W 2.039(14) . y
C1 O1 1.264(12) . ?
C1 O2 1.270(12) . ?
C1 C2 1.485(12) . ?
C2 C7 1.326(12) . ?
C2 C3 1.410(12) . ?
C3 C4 1.401(12) . ?
C3 H3A 0.9300 . ?
C4 C5 1.393(12) . ?
C4 C8 1.475(13) . ?
C5 C6 1.391(12) . ?
C5 H5A 0.9300 . ?
C6 C7 1.425(12) . ?
C6 C9 1.470(13) . ?
C7 H7A 0.9300 . ?
C8 O3 1.206(11) . ?
C8 O4 1.264(13) . ?
C9 C10 1.406(6) . ?
C9 C10 1.406(6) 79 ?
C10 C9 1.406(6) 58 ?
C10 C11 1.485(13) . ?
C11 H11A 0.9600 . ?
C11 H11B 0.9600 . ?
C11 H11C 0.9600 . ?
O5 N1 1.216(13) . ?
N1 O5 1.216(13) 5 ?
N1 O5 1.216(13) 9 ?

loop_
_platon_squeeze_void_nr
_platon_squeeze_void_average_x
_platon_squeeze_void_average_y
_platon_squeeze_void_average_z
_platon_squeeze_void_volume
_platon_squeeze_void_count_electrons
_platon_squeeze_void_content
1 -0.017 -0.032 -0.019 32576 5517 ' '
2 0.250 0.250 0.250 42 28 ' '
3 0.750 0.250 0.250 42 28 ' '
4 0.250 0.250 0.750 42 28 ' '
5 0.750 0.250 0.750 42 28 ' '
6 0.250 0.750 0.250 42 28 ' '
7 0.750 0.750 0.250 42 28 ' '
8 0.250 0.750 0.750 42 28 ' '
9 0.750 0.750 0.750 42 28 ' '
